data_7220700
loop_
_publ_author_name
'Panja, Sumit Kumar'
'Dwivedi, Nidhi'
'Noothalapati, Hemanth'
'Shigeto, Shinsuke'
'Sikder, A. K.'
'Saha, Abhijit'
'Sunkari, Sailaja S.'
'Saha, Satyen'

_publ_section_title
;
 Significance of weak interactions in imidazolium picrate ionic liquids:
 spectroscopic and theoretical studies for molecular level understanding.
;
_journal_issue 27
_journal_name_full 'Physical chemistry chemical physics : PCCP'
_journal_page_first 18167
_journal_page_last 18177
_journal_paper_doi 10.1039/c5cp01944c
_journal_volume 17
_journal_year 2015
_chemical_formula_moiety 'C6 H2 N3 O7, C5 H9 N2'
_chemical_formula_sum 'C11 H11 N5 O7'
_chemical_formula_weight 325.25
_chemical_melting_point 420.5
_chemical_name_common mmimpic
_chemical_name_systematic 1-methyl-3-butylimidazoliumpicrate
_space_group_IT_number 2
_space_group_name_Hall '-P 1'
_space_group_name_H-M_alt 'P -1'
_symmetry_cell_setting triclinic
_symmetry_space_group_name_Hall '-P 1'
_symmetry_space_group_name_H-M 'P -1'
_atom_sites_solution_hydrogens geom
_atom_sites_solution_primary direct
_atom_sites_solution_secondary difmap
_audit_creation_method SHELXL-97
_cell_angle_alpha 78.588(9)
_cell_angle_beta 80.835(9)
_cell_angle_gamma 85.796(8)
_cell_formula_units_Z 2
_cell_length_a 7.3233(7)
_cell_length_b 9.6646(9)
_cell_length_c 10.3323(12)
_cell_measurement_temperature 293
_cell_volume 707.02(13)
_computing_structure_refinement 'SHELXL-97 (Sheldrick, 1997)'
_diffrn_ambient_temperature 293(2)
_diffrn_detector_area_resol_mean 0
_diffrn_measured_fraction_theta_full 0.997
_diffrn_measured_fraction_theta_max 0.832
_diffrn_measurement_device_type 'Xcalibur, Eos'
_diffrn_measurement_method '\w scans'
_diffrn_radiation_monochromator graphite
_diffrn_radiation_source 'fine-focus sealed tube'
_diffrn_radiation_type MoK\a
_diffrn_radiation_wavelength 0.71073
_diffrn_reflns_av_R_equivalents 0.0268
_diffrn_reflns_av_sigmaI/netI 0.0596
_diffrn_reflns_limit_h_max 9
_diffrn_reflns_limit_h_min -7
_diffrn_reflns_limit_k_max 11
_diffrn_reflns_limit_k_min -13
_diffrn_reflns_limit_l_max 14
_diffrn_reflns_limit_l_min -12
_diffrn_reflns_number 5270
_diffrn_reflns_theta_full 25.00
_diffrn_reflns_theta_max 29.17
_diffrn_reflns_theta_min 3.22
_diffrn_standards_decay_% 0
_diffrn_standards_interval_count 0
_diffrn_standards_interval_time 0
_diffrn_standards_number 0
_exptl_absorpt_coefficient_mu 0.130
_exptl_absorpt_correction_T_max 0.989
_exptl_absorpt_correction_T_min 0.978
_exptl_absorpt_correction_type multi-scan
_exptl_crystal_colour Yellow
_exptl_crystal_density_diffrn 1.528
_exptl_crystal_density_method 'not measured'
_exptl_crystal_description Rectangular
_exptl_crystal_F_000 336
_exptl_crystal_size_max 0.4
_exptl_crystal_size_mid 0.3
_exptl_crystal_size_min 0.3
_refine_diff_density_max 0.460
_refine_diff_density_min -0.281
_refine_diff_density_rms 0.048
_refine_ls_extinction_coef 0.060(8)
_refine_ls_extinction_expression Fc^*^=kFc[1+0.001xFc^2^\l^3^/sin(2\q)]^-1/4^
_refine_ls_extinction_method SHELXL
_refine_ls_goodness_of_fit_ref 1.027
_refine_ls_hydrogen_treatment Riding
_refine_ls_matrix_type full
_refine_ls_number_parameters 211
_refine_ls_number_reflns 3169
_refine_ls_number_restraints 0
_refine_ls_restrained_S_all 1.027
_refine_ls_R_factor_all 0.1117
_refine_ls_R_factor_gt 0.0653
_refine_ls_shift/su_max 0.002
_refine_ls_shift/su_mean 0.000
_refine_ls_structure_factor_coef Fsqd
_refine_ls_weighting_details
;
calc w=1/[\s^2^(Fo^2^)+(0.0637P)^2^+0.2061P] where P=(Fo^2^+2Fc^2^)/3
;
_refine_ls_weighting_scheme calc
_refine_ls_wR_factor_gt 0.1412
_refine_ls_wR_factor_ref 0.1668
_reflns_number_gt 1938
_reflns_number_total 3169
_reflns_threshold_expression >2sigma(I)
_cod_data_source_file c5cp01944c2.cif
_cod_data_source_block SS-41
_cod_depositor_comments
;
The following automatic conversions were performed:

'_chemical_melting_point' value '420.5 K' was changed to '420.5' -
the value should be numeric and without a unit designator.

'_symmetry_cell_setting' value 'Triclinic' changed to 'triclinic'
according to
/usr/data/users/saulius/crontab/automatic-downloads/rss-feeds/RSC/lib/dictionaries/cif_core.dic
dictionary named 'cif_core.dic' version 2.4.2 from 2011-04-26.

Automatic conversion script
Id: cif_fix_values 3271 2015-04-21 07:52:19Z andrius 

 Adding full bibliography for 7220700--7220701.cif.
;
_cod_original_sg_symbol_Hall ' -P 1'
_cod_database_code 7220700

loop_
_symmetry_equiv_pos_as_xyz
'x, y, z'
'-x, -y, -z'

loop_
_atom_site_label
_atom_site_type_symbol
_atom_site_fract_x
_atom_site_fract_y
_atom_site_fract_z
_atom_site_U_iso_or_equiv
_atom_site_adp_type
_atom_site_occupancy
_atom_site_symmetry_multiplicity
_atom_site_calc_flag
_atom_site_refinement_flags
O1 O 0.3628(2) 0.63742(16) 0.46334(18) 0.0470(5) Uani 1 1 d .
C1 C 0.2622(3) 0.5452(2) 0.5326(2) 0.0336(5) Uani 1 1 d .
C2 C 0.2281(3) 0.4128(2) 0.4954(2) 0.0331(5) Uani 1 1 d .
C3 C 0.1182(3) 0.3111(2) 0.5759(2) 0.0373(6) Uani 1 1 d .
H3 H 0.1004 0.2288 0.5464 0.045 Uiso 1 1 calc R
C4 C 0.0345(3) 0.3311(2) 0.7000(2) 0.0390(6) Uani 1 1 d .
C5 C 0.0581(3) 0.4524(3) 0.7456(3) 0.0417(6) Uani 1 1 d .
H5 H 0.0027 0.4640 0.8305 0.050 Uiso 1 1 calc R
C6 C 0.1638(3) 0.5551(2) 0.6649(2) 0.0381(6) Uani 1 1 d .
N1 N 0.3104(3) 0.3828(2) 0.3662(2) 0.0425(5) Uani 1 1 d .
O2 O 0.3860(3) 0.4756(2) 0.28127(19) 0.0647(6) Uani 1 1 d .
O3 O 0.2991(3) 0.2650(2) 0.3447(2) 0.0803(8) Uani 1 1 d .
N2 N -0.0827(3) 0.2244(3) 0.7834(2) 0.0543(6) Uani 1 1 d .
O4 O -0.0997(3) 0.1165(2) 0.7420(2) 0.0743(7) Uani 1 1 d .
O5 O -0.1610(3) 0.2472(2) 0.8917(2) 0.0792(7) Uani 1 1 d .
N3 N 0.1769(4) 0.6834(3) 0.7165(3) 0.0617(7) Uani 1 1 d .
O6 O 0.1921(5) 0.7944(3) 0.6385(3) 0.1124(11) Uani 1 1 d .
O7 O 0.1645(5) 0.6756(3) 0.8347(3) 0.1219(12) Uani 1 1 d .
C7 C 0.4444(3) 0.2159(2) 0.8072(3) 0.0399(6) Uani 1 1 d .
H7 H 0.5141 0.2868 0.7514 0.048 Uiso 1 1 calc R
N4 N 0.4117(3) 0.09469(19) 0.7767(2) 0.0434(6) Uani 1 1 d .
C8 C 0.3050(4) 0.0186(3) 0.8844(3) 0.0584(8) Uani 1 1 d .
H8 H 0.2617 -0.0708 0.8901 0.070 Uiso 1 1 calc R
C9 C 0.2747(4) 0.0961(3) 0.9791(3) 0.0607(8) Uani 1 1 d .
H9 H 0.2066 0.0709 1.0635 0.073 Uiso 1 1 calc R
N5 N 0.3626(3) 0.2204(2) 0.9292(2) 0.0457(6) Uani 1 1 d .
C10 C 0.4811(5) 0.0501(3) 0.6501(3) 0.0633(9) Uani 1 1 d .
H10A H 0.5299 0.1295 0.5858 0.095 Uiso 1 1 calc R
H10B H 0.3818 0.0136 0.6183 0.095 Uiso 1 1 calc R
H10C H 0.5772 -0.0221 0.6632 0.095 Uiso 1 1 calc R
C11 C 0.3705(5) 0.3364(3) 1.0001(3) 0.0738(10) Uani 1 1 d .
H11A H 0.4666 0.3151 1.0552 0.111 Uiso 1 1 calc R
H11B H 0.2538 0.3479 1.0551 0.111 Uiso 1 1 calc R
H11C H 0.3964 0.4221 0.9366 0.111 Uiso 1 1 calc R

loop_
_atom_site_aniso_label
_atom_site_aniso_U_11
_atom_site_aniso_U_22
_atom_site_aniso_U_33
_atom_site_aniso_U_23
_atom_site_aniso_U_13
_atom_site_aniso_U_12
O1 0.0518(11) 0.0403(9) 0.0451(11) -0.0010(7) 0.0021(9) -0.0169(8)
C1 0.0298(12) 0.0339(12) 0.0353(13) -0.0009(9) -0.0053(10) -0.0041(9)
C2 0.0321(12) 0.0342(12) 0.0310(13) -0.0022(9) -0.0027(10) -0.0030(9)
C3 0.0383(13) 0.0319(12) 0.0401(14) -0.0001(9) -0.0075(11) -0.0051(10)
C4 0.0345(13) 0.0422(13) 0.0355(14) 0.0061(10) -0.0034(11) -0.0099(10)
C5 0.0378(14) 0.0562(15) 0.0302(13) -0.0060(11) -0.0026(11) -0.0062(11)
C6 0.0382(13) 0.0421(13) 0.0363(14) -0.0103(10) -0.0068(11) -0.0067(10)
N1 0.0471(13) 0.0407(12) 0.0378(12) -0.0069(9) -0.0006(10) -0.0040(9)
O2 0.0877(15) 0.0605(12) 0.0393(12) -0.0073(9) 0.0193(11) -0.0279(11)
O3 0.129(2) 0.0451(11) 0.0622(15) -0.0222(10) 0.0210(14) -0.0163(12)
N2 0.0502(14) 0.0616(15) 0.0439(15) 0.0110(11) -0.0033(12) -0.0198(11)
O4 0.0899(17) 0.0587(13) 0.0686(16) 0.0060(11) -0.0011(13) -0.0389(12)
O5 0.0835(16) 0.0985(17) 0.0421(13) 0.0071(11) 0.0187(12) -0.0328(13)
N3 0.0717(17) 0.0615(16) 0.0563(17) -0.0274(13) 0.0030(14) -0.0156(13)
O6 0.177(3) 0.0592(15) 0.100(2) -0.0341(14) 0.025(2) -0.0422(17)
O7 0.206(3) 0.108(2) 0.0661(19) -0.0486(16) -0.012(2) -0.029(2)
C7 0.0456(14) 0.0349(12) 0.0370(14) -0.0007(10) -0.0022(12) -0.0115(10)
N4 0.0503(13) 0.0317(10) 0.0468(13) -0.0014(9) -0.0075(11) -0.0094(9)
C8 0.0625(19) 0.0451(15) 0.062(2) 0.0088(13) -0.0067(16) -0.0232(13)
C9 0.0597(19) 0.0654(18) 0.0472(18) 0.0128(15) 0.0007(15) -0.0222(15)
N5 0.0513(13) 0.0485(12) 0.0341(12) -0.0014(9) -0.0012(10) -0.0098(10)
C10 0.085(2) 0.0447(16) 0.064(2) -0.0208(14) -0.0051(18) -0.0060(15)
C11 0.099(3) 0.078(2) 0.0469(19) -0.0254(16) 0.0011(18) -0.0160(19)

loop_
_atom_type_symbol
_atom_type_description
_atom_type_scat_dispersion_real
_atom_type_scat_dispersion_imag
_atom_type_scat_source
C C 0.0033 0.0016 'International Tables Vol C Tables 4.2.6.8 and 6.1.1.4'
H H 0.0000 0.0000 'International Tables Vol C Tables 4.2.6.8 and 6.1.1.4'
N N 0.0061 0.0033 'International Tables Vol C Tables 4.2.6.8 and 6.1.1.4'
O O 0.0106 0.0060 'International Tables Vol C Tables 4.2.6.8 and 6.1.1.4'

loop_
_geom_angle_atom_site_label_1
_geom_angle_atom_site_label_2
_geom_angle_atom_site_label_3
_geom_angle
O1 C1 C2 125.2(2)
O1 C1 C6 123.6(2)
C2 C1 C6 111.17(19)
C3 C2 N1 116.0(2)
C3 C2 C1 123.8(2)
N1 C2 C1 120.16(19)
C4 C3 C2 119.8(2)
C4 C3 H3 120.1
C2 C3 H3 120.1
C3 C4 C5 121.2(2)
C3 C4 N2 119.6(2)
C5 C4 N2 119.3(2)
C6 C5 C4 119.2(2)
C6 C5 H5 120.4
C4 C5 H5 120.4
C5 C6 N3 116.6(2)
C5 C6 C1 124.7(2)
N3 C6 C1 118.6(2)
O3 N1 O2 121.5(2)
O3 N1 C2 118.5(2)
O2 N1 C2 120.0(2)
O4 N2 O5 123.4(2)
O4 N2 C4 118.3(2)
O5 N2 C4 118.2(2)
O7 N3 O6 122.5(3)
O7 N3 C6 118.9(3)
O6 N3 C6 118.6(3)
N5 C7 N4 109.1(2)
N5 C7 H7 125.5
N4 C7 H7 125.5
C7 N4 C8 108.2(2)
C7 N4 C10 125.3(2)
C8 N4 C10 126.5(2)
C9 C8 N4 107.3(2)
C9 C8 H8 126.3
N4 C8 H8 126.3
C8 C9 N5 107.3(3)
C8 C9 H9 126.3
N5 C9 H9 126.3
C7 N5 C9 108.1(2)
C7 N5 C11 125.4(2)
C9 N5 C11 126.4(3)
N4 C10 H10A 109.5
N4 C10 H10B 109.5
H10A C10 H10B 109.5
N4 C10 H10C 109.5
H10A C10 H10C 109.5
H10B C10 H10C 109.5
N5 C11 H11A 109.5
N5 C11 H11B 109.5
H11A C11 H11B 109.5
N5 C11 H11C 109.5
H11A C11 H11C 109.5
H11B C11 H11C 109.5

loop_
_geom_bond_atom_site_label_1
_geom_bond_atom_site_label_2
_geom_bond_distance
O1 C1 1.235(2)
C1 C2 1.456(3)
C1 C6 1.458(3)
C2 C3 1.374(3)
C2 N1 1.449(3)
C3 C4 1.374(3)
C3 H3 0.9300
C4 C5 1.379(3)
C4 N2 1.444(3)
C5 C6 1.364(3)
C5 H5 0.9300
C6 N3 1.457(3)
N1 O3 1.213(3)
N1 O2 1.220(2)
N2 O4 1.225(3)
N2 O5 1.226(3)
N3 O7 1.199(4)
N3 O6 1.208(3)
C7 N5 1.314(3)
C7 N4 1.319(3)
C7 H7 0.9300
N4 C8 1.368(3)
N4 C10 1.460(4)
C8 C9 1.329(4)
C8 H8 0.9300
C9 N5 1.373(3)
C9 H9 0.9300
N5 C11 1.465(4)
C10 H10A 0.9600
C10 H10B 0.9600
C10 H10C 0.9600
C11 H11A 0.9600
C11 H11B 0.9600
C11 H11C 0.9600
